data_7110468
loop_
_publ_author_name
'Cloke, F. Geoffrey N.'
'Hitchcock, Peter B.'
'Nixon, John F.'
'James Wilson, D.'
'Mountford, Philip'

_publ_section_title
;
 One- and two-step [2 + 2] cycloaddition reactions of group 4 imides with
 the phosphaalkyne ButCP. Crystal and molecular structures of
 [Zr(\h5-C5H5)2(PCButNC6H3Me2-2,6)] and [TiCl2(P2C2But2NBut)(py)] (py) =
 pyridine)
;
_journal_issue 7
_journal_name_full 'Chemical Communications'
_journal_page_first 661
_journal_paper_doi 10.1039/a900648f
_journal_year 1999
_chemical_formula_structural '[TiCl2(C5H5N){P(CtBu)2PNtBu}]'
_chemical_formula_sum 'C19 H32 Cl2 N2 P2 Ti'
_chemical_formula_weight 469.21
_chemical_name_systematic
; 
 ? 
;
_space_group_IT_number 14
_symmetry_cell_setting monoclinic
_symmetry_space_group_name_Hall '-P 2yn'
_symmetry_space_group_name_H-M 'P 1 21/n 1'
_atom_sites_solution_hydrogens geom
_atom_sites_solution_primary direct
_atom_sites_solution_secondary difmap
_audit_creation_method SHELXL
_cell_angle_alpha 90.00
_cell_angle_beta 97.500(10)
_cell_angle_gamma 90.00
_cell_formula_units_Z 4
_cell_length_a 12.728(2)
_cell_length_b 12.1700(10)
_cell_length_c 15.5960(10)
_cell_measurement_reflns_used 25
_cell_measurement_temperature 173(2)
_cell_measurement_theta_max 10
_cell_measurement_theta_min 7
_cell_volume 2395.1(5)
_computing_cell_refinement 'Enraf-Nonius CAD4'
_computing_data_collection 'Enraf-Nonius CAD4'
_computing_molecular_graphics 'CAMERON (Watkin and Pearce,1993)'
_computing_publication_material SHELXL-93
_computing_structure_refinement 'SHELXL-93 (Sheldrick, 1993)'
_computing_structure_solution 'SHELXS-86 (Sheldrick, 1990)'
_diffrn_ambient_temperature 173(2)
_diffrn_measurement_device ' Enraf-Nonius CAD4'
_diffrn_measurement_method \w--2\q
_diffrn_radiation_monochromator graphite
_diffrn_radiation_source 'fine-focus sealed tube'
_diffrn_radiation_type MoK\a
_diffrn_radiation_wavelength 0.71073
_diffrn_reflns_av_R_equivalents 0.0170
_diffrn_reflns_av_sigmaI/netI 0.0558
_diffrn_reflns_limit_h_max 17
_diffrn_reflns_limit_h_min 0
_diffrn_reflns_limit_k_max 17
_diffrn_reflns_limit_k_min 0
_diffrn_reflns_limit_l_max 21
_diffrn_reflns_limit_l_min -21
_diffrn_reflns_number 7242
_diffrn_reflns_theta_max 29.98
_diffrn_reflns_theta_min 2.13
_diffrn_standards_decay_% 0
_diffrn_standards_interval_time 120
_diffrn_standards_number 2
_exptl_absorpt_coefficient_mu 0.720
_exptl_absorpt_correction_T_max 1.00
_exptl_absorpt_correction_T_min 0.90
_exptl_absorpt_correction_type empirical
_exptl_crystal_density_diffrn 1.301
_exptl_crystal_F_000 984
_exptl_crystal_size_max 0.25
_exptl_crystal_size_mid 0.10
_exptl_crystal_size_min 0.03
_refine_diff_density_max 0.373
_refine_diff_density_min -0.362
_refine_diff_density_rms 0.067
_refine_ls_extinction_method none
_refine_ls_goodness_of_fit_all 1.030
_refine_ls_goodness_of_fit_obs 1.061
_refine_ls_hydrogen_treatment riding
_refine_ls_matrix_type full
_refine_ls_number_parameters 236
_refine_ls_number_reflns 6968
_refine_ls_number_restraints 0
_refine_ls_restrained_S_all 1.031
_refine_ls_restrained_S_obs 1.061
_refine_ls_R_factor_all 0.0628
_refine_ls_R_factor_obs 0.0396
_refine_ls_shift/esd_max -0.001
_refine_ls_shift/esd_mean 0.000
_refine_ls_structure_factor_coef Fsqd
_refine_ls_weighting_details 'w=1/[\s^2^(Fo^2^)+(0.0293P)^2^+0.7779P] where P=(Fo^2^+2Fc^2^)/3'
_refine_ls_weighting_scheme calc
_refine_ls_wR_factor_all 0.0953
_refine_ls_wR_factor_obs 0.0849
_reflns_number_observed 5271
_reflns_number_total 6969
_reflns_observed_criterion >2sigma(I)
_cod_data_source_file 900648fsup1.cif
_cod_data_source_block fgnc/jfn-2
_cod_depositor_comments
;
The following automatic conversions were performed:

'_refine_ls_weighting_scheme' value 'calc
w=1/[\s^2^(Fo^2^)+(0.0293P)^2^+0.7779P] where P=(Fo^2^+2Fc^2^)/3' was
changed to 'calc'. New tag '_refine_ls_weighting_details' was
created. The value of the new tag was set to
'w=1/[\s^2^(Fo^2^)+(0.0293P)^2^+0.7779P] where P=(Fo^2^+2Fc^2^)/3'.

Automatic conversion script
Id: cif_fix_values 3143 2015-03-26 13:38:13Z robertas 
;
_cod_original_sg_symbol_H-M P2(1)/n
_cod_database_code 7110468

loop_
_symmetry_equiv_pos_as_xyz
'x, y, z'
'x+1/2, -y+1/2, z+1/2'
'-x, -y, -z'
'-x-1/2, y-1/2, -z-1/2'

loop_
_atom_site_aniso_label
_atom_site_aniso_U_11
_atom_site_aniso_U_22
_atom_site_aniso_U_33
_atom_site_aniso_U_23
_atom_site_aniso_U_13
_atom_site_aniso_U_12
Ti 0.0192(2) 0.01966(15) 0.0234(2) 0.00089(13) 0.00418(12) 0.00106(12)
Cl1 0.0366(3) 0.0265(2) 0.0255(2) 0.0055(2) 0.0063(2) 0.0054(2)
Cl2 0.0327(3) 0.0353(3) 0.0406(3) -0.0139(2) 0.0046(2) -0.0064(2)
P1 0.0254(2) 0.0232(2) 0.0268(2) 0.0045(2) 0.0075(2) 0.0053(2)
P2 0.0272(3) 0.0266(2) 0.0236(2) 0.0014(2) 0.0056(2) -0.0056(2)
N1 0.0235(8) 0.0281(8) 0.0264(8) -0.0003(7) 0.0042(6) 0.0043(6)
N2 0.0215(8) 0.0247(8) 0.0324(9) 0.0045(7) 0.0081(6) 0.0015(6)
C1 0.0324(10) 0.0210(9) 0.0220(9) 0.0003(7) 0.0054(7) -0.0006(7)
C2 0.0240(9) 0.0261(9) 0.0197(8) 0.0017(7) 0.0028(7) -0.0014(7)
C3 0.0508(13) 0.0227(9) 0.0229(9) -0.0043(8) 0.0047(9) 0.0000(9)
C4 0.068(2) 0.0372(12) 0.0298(11) -0.0065(9) 0.0208(11) 0.0043(11)
C5 0.0544(15) 0.0377(12) 0.0263(10) -0.0082(9) -0.0031(10) -0.0057(11)
C6 0.079(2) 0.0252(11) 0.0394(13) -0.0049(10) 0.0020(13) -0.0010(12)
C7 0.0319(11) 0.0425(12) 0.0197(9) 0.0038(8) 0.0003(8) 0.0034(9)
C8 0.059(2) 0.057(2) 0.0228(10) -0.0034(10) 0.0065(10) 0.0150(13)
C9 0.060(2) 0.055(2) 0.0333(12) 0.0200(11) 0.0116(11) 0.0197(13)
C10 0.0449(15) 0.088(2) 0.0307(12) 0.0047(13) -0.0138(11) -0.0076(15)
C11 0.0231(10) 0.0411(12) 0.0582(15) 0.0132(11) 0.0157(10) 0.0007(9)
C12 0.0254(14) 0.177(4) 0.104(3) 0.073(3) -0.013(2) -0.029(2)
C13 0.086(2) 0.046(2) 0.163(4) -0.003(2) 0.100(3) 0.001(2)
C14 0.0383(13) 0.0362(12) 0.058(2) 0.0029(11) 0.0176(11) -0.0114(10)
C15 0.0272(10) 0.0457(13) 0.0289(10) -0.0004(9) 0.0014(8) 0.0022(9)
C16 0.0252(11) 0.063(2) 0.0434(13) 0.0093(12) 0.0016(9) 0.0039(11)
C17 0.0316(12) 0.0491(14) 0.0530(15) 0.0134(12) 0.0168(11) 0.0165(10)
C18 0.0414(13) 0.0370(12) 0.0468(14) -0.0014(10) 0.0181(11) 0.0112(10)
C19 0.0320(11) 0.0320(11) 0.0357(11) -0.0065(9) 0.0077(9) 0.0036(9)

loop_
_atom_site_label
_atom_site_type_symbol
_atom_site_fract_x
_atom_site_fract_y
_atom_site_fract_z
_atom_site_U_iso_or_equiv
_atom_site_thermal_displace_type
_atom_site_occupancy
_atom_site_calc_flag
_atom_site_refinement_flags
Ti Ti 0.76673(3) 0.23192(3) 0.01514(2) 0.02063(8) Uani 1 d .
Cl1 Cl 0.82850(4) 0.16464(4) 0.15152(3) 0.02936(11) Uani 1 d .
Cl2 Cl 0.70712(4) 0.08774(4) -0.07505(4) 0.03624(13) Uani 1 d .
P1 P 0.66766(4) 0.40426(4) 0.00526(3) 0.02478(11) Uani 1 d .
P2 P 0.86598(4) 0.42714(4) -0.02124(3) 0.02559(11) Uani 1 d .
N1 N 0.93873(13) 0.17827(14) -0.01601(10) 0.0259(3) Uani 1 d .
N2 N 0.63000(12) 0.27477(13) 0.03483(11) 0.0258(3) Uani 1 d .
C1 C 0.7982(2) 0.41912(15) 0.06814(12) 0.0250(4) Uani 1 d .
C2 C 0.75076(15) 0.3693(2) -0.07948(12) 0.0233(4) Uani 1 d .
C3 C 0.8284(2) 0.4657(2) 0.15827(13) 0.0321(5) Uani 1 d .
C4 C 0.7498(2) 0.4300(2) 0.21928(15) 0.0439(6) Uani 1 d .
H4A H 0.7712(2) 0.4612(2) 0.27685(15) 0.066 Uiso 1 calc R
H4B H 0.7491(2) 0.3496(2) 0.22316(15) 0.066 Uiso 1 calc R
H4C H 0.6787(2) 0.4563(2) 0.19686(15) 0.066 Uiso 1 calc R
C5 C 0.9410(2) 0.4318(2) 0.19455(14) 0.0402(5) Uani 1 d .
H5A H 0.9590(2) 0.4627(2) 0.25265(14) 0.060 Uiso 1 calc R
H5B H 0.9908(2) 0.4595(2) 0.15675(14) 0.060 Uiso 1 calc R
H5C H 0.9455(2) 0.3515(2) 0.19751(14) 0.060 Uiso 1 calc R
C6 C 0.8244(2) 0.5922(2) 0.1494(2) 0.0485(6) Uani 1 d .
H6A H 0.8434(2) 0.6258(2) 0.2064(2) 0.073 Uiso 1 calc R
H6B H 0.7525(2) 0.6149(2) 0.1257(2) 0.073 Uiso 1 calc R
H6C H 0.8745(2) 0.6160(2) 0.1105(2) 0.073 Uiso 1 calc R
C7 C 0.7211(2) 0.3753(2) -0.17752(13) 0.0317(4) Uani 1 d .
C8 C 0.8024(2) 0.3109(2) -0.22161(14) 0.0459(6) Uani 1 d .
H8A H 0.8733(2) 0.3410(2) -0.20387(14) 0.069 Uiso 1 calc R
H8B H 0.7850(2) 0.3170(2) -0.28452(14) 0.069 Uiso 1 calc R
H8C H 0.8009(2) 0.2334(2) -0.20467(14) 0.069 Uiso 1 calc R
C9 C 0.7242(2) 0.4954(2) -0.2054(2) 0.0491(7) Uani 1 d .
H9A H 0.7954(2) 0.5251(2) -0.1883(2) 0.074 Uiso 1 calc R
H9B H 0.6726(2) 0.5378(2) -0.1776(2) 0.074 Uiso 1 calc R
H9C H 0.7066(2) 0.5003(2) -0.2684(2) 0.074 Uiso 1 calc R
C10 C 0.6102(2) 0.3295(3) -0.2044(2) 0.0563(8) Uani 1 d .
H10A H 0.6079(2) 0.2524(3) -0.1865(2) 0.084 Uiso 1 calc R
H10B H 0.5927(2) 0.3346(3) -0.2673(2) 0.084 Uiso 1 calc R
H10C H 0.5588(2) 0.3721(3) -0.1765(2) 0.084 Uiso 1 calc R
C11 C 0.5225(2) 0.2422(2) 0.0509(2) 0.0399(5) Uani 1 d .
C12 C 0.4492(2) 0.2449(4) -0.0341(3) 0.104(2) Uani 1 d .
H12A H 0.4451(2) 0.3201(4) -0.0568(3) 0.156 Uiso 1 calc R
H12B H 0.3783(2) 0.2202(4) -0.0246(3) 0.156 Uiso 1 calc R
H12C H 0.4769(2) 0.1961(4) -0.0759(3) 0.156 Uiso 1 calc R
C13 C 0.4836(3) 0.3193(3) 0.1164(3) 0.0909(14) Uani 1 d .
H13A H 0.4789(3) 0.3941(3) 0.0929(3) 0.136 Uiso 1 calc R
H13B H 0.5334(3) 0.3181(3) 0.1699(3) 0.136 Uiso 1 calc R
H13C H 0.4135(3) 0.2955(3) 0.1286(3) 0.136 Uiso 1 calc R
C14 C 0.5298(2) 0.1268(2) 0.0869(2) 0.0432(6) Uani 1 d .
H14A H 0.5550(2) 0.0771(2) 0.0445(2) 0.065 Uiso 1 calc R
H14B H 0.4598(2) 0.1030(2) 0.0991(2) 0.065 Uiso 1 calc R
H14C H 0.5796(2) 0.1256(2) 0.1405(2) 0.065 Uiso 1 calc R
C15 C 1.0248(2) 0.2088(2) 0.03691(14) 0.0341(5) Uani 1 d .
H15 H 1.0155(2) 0.2513(2) 0.08646(14) 0.041 Uiso 1 calc R
C16 C 1.1264(2) 0.1819(2) 0.0233(2) 0.0441(6) Uani 1 d .
H16 H 1.1854(2) 0.2053(2) 0.0627(2) 0.053 Uiso 1 calc R
C17 C 1.1413(2) 0.1204(2) -0.0484(2) 0.0436(6) Uani 1 d .
H17 H 1.2106(2) 0.1005(2) -0.0592(2) 0.052 Uiso 1 calc R
C18 C 1.0546(2) 0.0888(2) -0.1033(2) 0.0406(5) Uani 1 d .
H18 H 1.0623(2) 0.0468(2) -0.1535(2) 0.049 Uiso 1 calc R
C19 C 0.9554(2) 0.1187(2) -0.08510(14) 0.0329(5) Uani 1 d .
H19 H 0.8955(2) 0.0956(2) -0.12373(14) 0.040 Uiso 1 calc R

loop_
_atom_type_symbol
_atom_type_description
_atom_type_scat_dispersion_real
_atom_type_scat_dispersion_imag
_atom_type_scat_source
C C 0.0033 0.0016 'International Tables Vol C Tables 4.2.6.8 and 6.1.1.4'
H H 0.0000 0.0000 'International Tables Vol C Tables 4.2.6.8 and 6.1.1.4'
Cl Cl 0.1484 0.1585 'International Tables Vol C Tables 4.2.6.8 and 6.1.1.4'
P P 0.1023 0.0942 'International Tables Vol C Tables 4.2.6.8 and 6.1.1.4'
Ti Ti 0.2776 0.4457 'International Tables Vol C Tables 4.2.6.8 and 6.1.1.4'
N N 0.0061 0.0033 'International Tables Vol C Tables 4.2.6.8 and 6.1.1.4'

loop_
_geom_angle_atom_site_label_1
_geom_angle_atom_site_label_2
_geom_angle_atom_site_label_3
_geom_angle
N2 Ti C2 83.88(7)
N2 Ti Cl2 94.16(6)
C2 Ti Cl2 99.93(5)
N2 Ti Cl1 99.11(5)
C2 Ti Cl1 149.97(5)
Cl2 Ti Cl1 109.57(2)
N2 Ti N1 177.71(7)
C2 Ti N1 94.43(6)
Cl2 Ti N1 84.60(4)
Cl1 Ti N1 83.13(4)
N2 Ti C1 78.46(7)
C2 Ti C1 61.25(7)
Cl2 Ti C1 160.17(5)
Cl1 Ti C1 89.88(5)
N1 Ti C1 102.09(6)
N2 Ti P1 44.82(5)
C2 Ti P1 46.37(5)
Cl2 Ti P1 119.17(2)
Cl1 Ti P1 118.14(2)
N1 Ti P1 134.41(4)
C1 Ti P1 43.91(5)
N2 Ti P2 104.53(5)
C2 Ti P2 39.38(5)
Cl2 Ti P2 130.15(2)
Cl1 Ti P2 112.32(2)
N1 Ti P2 74.93(4)
C1 Ti P2 38.10(4)
P1 Ti P2 59.89(2)
N2 P1 C1 102.23(8)
N2 P1 C2 100.68(8)
C1 P1 C2 80.86(8)
N2 P1 Ti 50.10(5)
C1 P1 Ti 67.96(6)
C2 P1 Ti 60.52(6)
N2 P1 P2 116.41(6)
C1 P1 P2 41.19(6)
C2 P1 P2 42.24(6)
Ti P1 P2 66.54(2)
C1 P2 C2 85.65(9)
C1 P2 P1 43.82(7)
C2 P2 P1 44.63(6)
C1 P2 Ti 60.12(6)
C2 P2 Ti 52.88(6)
P1 P2 Ti 53.57(2)
C15 N1 C19 116.4(2)
C15 N1 Ti 119.79(14)
C19 N1 Ti 123.78(14)
C11 N2 P1 125.87(14)
C11 N2 Ti 148.31(14)
P1 N2 Ti 85.09(7)
C3 C1 P2 129.1(2)
C3 C1 P1 129.63(15)
P2 C1 P1 95.00(9)
C3 C1 Ti 132.33(13)
P2 C1 Ti 81.79(7)
P1 C1 Ti 68.13(6)
C7 C2 P2 125.13(14)
C7 C2 P1 127.95(14)
P2 C2 P1 93.13(9)
C7 C2 Ti 133.62(14)
P2 C2 Ti 87.75(8)
P1 C2 Ti 73.11(6)
C1 C3 C5 110.8(2)
C1 C3 C4 111.2(2)
C5 C3 C4 110.6(2)
C1 C3 C6 106.7(2)
C5 C3 C6 108.7(2)
C4 C3 C6 108.7(2)
C10 C7 C9 109.2(2)
C10 C7 C2 110.9(2)
C9 C7 C2 108.6(2)
C10 C7 C8 110.2(2)
C9 C7 C8 108.5(2)
C2 C7 C8 109.4(2)
N2 C11 C14 107.4(2)
N2 C11 C13 109.8(2)
C14 C11 C13 109.6(2)
N2 C11 C12 108.8(2)
C14 C11 C12 110.3(3)
C13 C11 C12 111.0(3)
N1 C15 C16 123.3(2)
C15 C16 C17 119.0(2)
C18 C17 C16 118.5(2)
C17 C18 C19 119.0(2)
N1 C19 C18 123.6(2)

loop_
_geom_bond_atom_site_label_1
_geom_bond_atom_site_label_2
_geom_bond_distance
Ti N2 1.880(2)
Ti C2 2.221(2)
Ti Cl2 2.3140(6)
Ti Cl1 2.3187(6)
Ti N1 2.394(2)
Ti C1 2.439(2)
Ti P1 2.4417(6)
Ti P2 2.7838(6)
P1 N2 1.727(2)
P1 C1 1.825(2)
P1 C2 1.847(2)
P1 P2 2.6253(8)
P2 C1 1.735(2)
P2 C2 1.768(2)
N1 C15 1.336(3)
N1 C19 1.339(3)
N2 C11 1.478(3)
C1 C3 1.518(3)
C2 C7 1.528(3)
C3 C5 1.527(3)
C3 C4 1.531(3)
C3 C6 1.546(3)
C7 C10 1.523(3)
C7 C9 1.527(3)
C7 C8 1.531(3)
C11 C14 1.510(3)
C11 C13 1.516(4)
C11 C12 1.519(4)
C15 C16 1.378(3)
C16 C17 1.379(4)
C17 C18 1.361(4)
C18 C19 1.379(3)
